data_7157058
loop_
_publ_author_name
'Chen, Heng-Ye'
'Liu, Ting-Kai'
'Yang, Jian'
'Yang, Xiao-Long'

_publ_section_title
;
 Emerones A-C: three novel merosesquiterpenoids with unprecedented
 skeletons from Emericella sp. XL029.
;
_journal_issue 36
_journal_name_full 'Organic &amp; biomolecular chemistry'
_journal_page_first 8450
_journal_page_last 8455
_journal_paper_doi 10.1039/c9ob01788g
_journal_volume 17
_journal_year 2019
_chemical_formula_moiety '0.44(C22 H30 O7)'
_chemical_formula_sum 'C21 H30 O7'
_chemical_formula_weight 394.45
_chemical_melting_point 552.1(4)
_chemical_name_systematic 'Emerone B'
_space_group_crystal_system orthorhombic
_space_group_IT_number 19
_space_group_name_Hall 'P 2ac 2ab'
_space_group_name_H-M_alt 'P 21 21 21'
_symmetry_space_group_name_Hall 'P 2ac 2ab'
_symmetry_space_group_name_H-M 'P 21 21 21'
_atom_sites_solution_hydrogens geom
_audit_creation_date 2018-07-15
_audit_creation_method
;
Olex2 1.2
(compiled 2018.05.29 svn.r3508 for OlexSys, GUI svn.r5506)
;
_audit_update_record
;
2018-10-20 deposited with the CCDC.    2019-09-02 downloaded from the CCDC.
;
_cell_angle_alpha 90
_cell_angle_beta 90
_cell_angle_gamma 90
_cell_formula_units_Z 9
_cell_length_a 7.68291(11)
_cell_length_b 12.60214(17)
_cell_length_c 21.2697(3)
_cell_measurement_temperature 293(2)
_cell_volume 2059.36(5)
_computing_molecular_graphics 'Olex2 (Dolomanov et al., 2009)'
_computing_publication_material 'Olex2 (Dolomanov et al., 2009)'
_computing_structure_refinement 'SHELXL-2018/3 (Sheldrick, 2018)'
_diffrn_ambient_temperature 293(2)
_diffrn_measured_fraction_theta_full 1.000
_diffrn_measured_fraction_theta_max 0.990
_diffrn_radiation_type CuK\a
_diffrn_radiation_wavelength 1.54184
_diffrn_reflns_av_R_equivalents 0.0183
_diffrn_reflns_av_unetI/netI 0.0143
_diffrn_reflns_Laue_measured_fraction_full 1.000
_diffrn_reflns_Laue_measured_fraction_max 0.990
_diffrn_reflns_limit_h_max 9
_diffrn_reflns_limit_h_min -6
_diffrn_reflns_limit_k_max 15
_diffrn_reflns_limit_k_min -15
_diffrn_reflns_limit_l_max 21
_diffrn_reflns_limit_l_min -26
_diffrn_reflns_number 14358
_diffrn_reflns_point_group_measured_fraction_full 1.000
_diffrn_reflns_point_group_measured_fraction_max 0.983
_diffrn_reflns_theta_full 67.684
_diffrn_reflns_theta_max 74.337
_diffrn_reflns_theta_min 4.077
_exptl_absorpt_coefficient_mu 1.764
_exptl_crystal_colour 'Colourless crystals'
_exptl_crystal_density_diffrn 2.863
_exptl_crystal_F_000 1908
_exptl_crystal_recrystallization_method 'Re-crystallisation from solvent: MeOH'
_refine_diff_density_max 0.172
_refine_diff_density_min -0.281
_refine_diff_density_rms 0.073
_refine_ls_abs_structure_details
;
 Flack x determined using 1691 quotients [(I+)-(I-)]/[(I+)+(I-)]
 (Parsons, Flack and Wagner, Acta Cryst. B69 (2013) 249-259).
;
_refine_ls_abs_structure_Flack -0.07(4)
_refine_ls_extinction_method none
_refine_ls_goodness_of_fit_ref 1.079
_refine_ls_hydrogen_treatment constr
_refine_ls_matrix_type full
_refine_ls_number_parameters 270
_refine_ls_number_reflns 4146
_refine_ls_number_restraints 0
_refine_ls_restrained_S_all 1.079
_refine_ls_R_factor_all 0.0336
_refine_ls_R_factor_gt 0.0329
_refine_ls_shift/su_max 0.000
_refine_ls_shift/su_mean 0.000
_refine_ls_structure_factor_coef Fsqd
_refine_ls_weighting_details 'w=1/[\s^2^(Fo^2^)+(0.0567P)^2^+0.1188P] where P=(Fo^2^+2Fc^2^)/3'
_refine_ls_weighting_scheme calc
_refine_ls_wR_factor_gt 0.0839
_refine_ls_wR_factor_ref 0.0848
_reflns_Friedel_coverage 0.730
_reflns_Friedel_fraction_full 1.000
_reflns_Friedel_fraction_max 0.972
_reflns_number_gt 4050
_reflns_number_total 4146
_reflns_threshold_expression 'I > 2\s(I)'
_cod_data_source_file c9ob01788g2.cif
_cod_data_source_block 180713e_17
_cod_depositor_comments
;
The following automatic conversions were performed:

'_chemical_melting_point' value '278.6-279.4 \%C' was changed to
'552.1(4)' - it was converted from degrees Celsius(C) to Kelvins(K),
the average value was taken and precision was estimated.

Automatic conversion script
Id: cif_fix_values 4973 2017-02-22 13:04:09Z antanas 

 Adding full bibliography for 7157057--7157058.cif.
;
_cod_database_code 7157058
_shelx_shelxl_version_number 2018/3
_shelx_space_group_comment
;
The symmetry employed for this shelxl refinement is uniquely defined
by the following loop, which should always be used as a source of
symmetry information in preference to the above space-group names.
They are only intended as comments.
;
_olex2_refinement_description
;
1. Fixed Uiso
 At 1.2 times of:
  All C(H) groups, All C(H,H) groups
 At 1.5 times of:
  All C(H,H,H) groups, All O(H) groups
2.a Ternary CH refined with riding coordinates:
 C7(H7), C15(H15), C14(H14), C8(H8)
2.b Secondary CH2 refined with riding coordinates:
 C9(H9A,H9B), C10(H10A,H10B), C6(H6A,H6B)
2.c Idealised Me refined as rotating group:
 C19(H19A,H19B,H19C), C17(H17A,H17B,H17C), C18(H18A,H18B,H18C), C21(H21A,H21B,
 H21C), C20(H20A,H20B,H20C), C22(H22A,H22B,H22C)
2.d Idealised tetrahedral OH refined as rotating group:
 O4(H4), O5(H5)
;
_olex2_submission_special_instructions 'No special instructions were received'

loop_
_space_group_symop_operation_xyz
'x, y, z'
'-x+1/2, -y, z+1/2'
'x+1/2, -y+1/2, -z'
'-x, y+1/2, -z+1/2'

loop_
_atom_site_label
_atom_site_type_symbol
_atom_site_fract_x
_atom_site_fract_y
_atom_site_fract_z
_atom_site_U_iso_or_equiv
_atom_site_adp_type
_atom_site_occupancy
_atom_site_site_symmetry_order
_atom_site_calc_flag
_atom_site_refinement_flags_posn
O1 O 0.65977(15) 0.01973(8) 0.03666(5) 0.0345(2) Uani 1 1 d .
O2 O 0.66639(15) 0.03120(9) -0.12231(5) 0.0373(3) Uani 1 1 d .
O3 O 0.61438(18) 0.31484(10) -0.21007(6) 0.0455(3) Uani 1 1 d .
O4 O 0.7150(2) -0.17758(10) -0.08935(6) 0.0470(3) Uani 1 1 d .
H4 H 0.687265 -0.228048 -0.067173 0.070 Uiso 1 1 calc GR
O5 O 0.70614(19) 0.06990(11) 0.13866(6) 0.0482(3) Uani 1 1 d .
H5 H 0.601073 0.080738 0.140835 0.072 Uiso 1 1 calc GR
O6 O 0.8710(2) 0.37171(11) -0.17924(7) 0.0569(4) Uani 1 1 d .
C3 C 0.6595(2) 0.12616(13) -0.15093(7) 0.0336(3) Uani 1 1 d .
C4 C 0.5066(2) 0.14235(14) -0.18870(7) 0.0373(3) Uani 1 1 d .
O9 O 0.6340(2) -0.25698(10) 0.03084(7) 0.0577(4) Uani 1 1 d .
C7 C 0.9083(2) 0.09580(12) -0.05672(7) 0.0328(3) Uani 1 1 d .
H7 H 0.816000 0.121275 -0.028715 0.039 Uiso 1 1 calc R
C1 C 0.7667(2) 0.29893(14) -0.17774(8) 0.0405(4) Uani 1 1 d .
C2 C 0.7864(2) 0.20135(13) -0.14487(7) 0.0353(3) Uani 1 1 d .
C5 C 0.4889(2) 0.23830(15) -0.21577(8) 0.0409(4) Uani 1 1 d .
C15 C 0.7800(2) -0.09344(12) -0.05058(7) 0.0346(3) Uani 1 1 d .
H15 H 0.884393 -0.118722 -0.028736 0.041 Uiso 1 1 calc R
C14 C 0.6372(2) -0.07191(13) -0.00129(7) 0.0342(3) Uani 1 1 d .
H14 H 0.523886 -0.068207 -0.022350 0.041 Uiso 1 1 calc R
C16 C 0.8314(2) -0.00044(12) -0.09300(7) 0.0332(3) Uani 1 1 d .
C13 C 0.6364(2) -0.16419(13) 0.04538(8) 0.0400(4) Uani 1 1 d .
C9 C 1.0255(2) 0.07575(15) 0.05755(8) 0.0425(4) Uani 1 1 d .
H9A H 1.133972 0.088856 0.079549 0.051 Uiso 1 1 calc R
H9B H 0.952638 0.137763 0.063663 0.051 Uiso 1 1 calc R
C19 C 0.9517(2) -0.04025(14) -0.14503(9) 0.0433(4) Uani 1 1 d .
H19A H 0.899401 -0.100280 -0.165427 0.065 Uiso 1 1 calc GR
H19B H 1.061360 -0.060807 -0.127179 0.065 Uiso 1 1 calc GR
H19C H 0.969868 0.015289 -0.175214 0.065 Uiso 1 1 calc GR
C12 C 0.6485(3) -0.11874(14) 0.11067(8) 0.0444(4) Uani 1 1 d .
C8 C 1.0673(2) 0.06753(13) -0.01358(8) 0.0378(3) Uani 1 1 d .
H8 H 1.099047 -0.006344 -0.022279 0.045 Uiso 1 1 calc R
C10 C 0.9355(2) -0.01849(15) 0.08967(9) 0.0437(4) Uani 1 1 d .
H10A H 0.962376 -0.082219 0.066002 0.052 Uiso 1 1 calc R
H10B H 0.985204 -0.026936 0.131295 0.052 Uiso 1 1 calc R
C17 C 0.3800(3) 0.05330(17) -0.19854(10) 0.0514(5) Uani 1 1 d .
H17A H 0.423437 0.006474 -0.230500 0.077 Uiso 1 1 calc GR
H17B H 0.269719 0.081712 -0.211471 0.077 Uiso 1 1 calc GR
H17C H 0.365788 0.014719 -0.159967 0.077 Uiso 1 1 calc GR
C6 C 0.9430(2) 0.18543(13) -0.10391(8) 0.0379(3) Uani 1 1 d .
H6A H 0.968938 0.250574 -0.081494 0.045 Uiso 1 1 calc R
H6B H 1.042904 0.167576 -0.129723 0.045 Uiso 1 1 calc R
C11 C 0.7378(2) -0.01040(14) 0.09628(8) 0.0388(3) Uani 1 1 d .
C18 C 0.3419(3) 0.27719(19) -0.25514(10) 0.0544(5) Uani 1 1 d .
H18A H 0.292418 0.339395 -0.236202 0.082 Uiso 1 1 calc GR
H18B H 0.254663 0.222920 -0.258199 0.082 Uiso 1 1 calc GR
H18C H 0.383970 0.294331 -0.296417 0.082 Uiso 1 1 calc GR
C21 C 0.4597(3) -0.10234(17) 0.13260(11) 0.0587(5) Uani 1 1 d .
H21A H 0.401090 -0.055449 0.104024 0.088 Uiso 1 1 calc GR
H21B H 0.459517 -0.071880 0.173968 0.088 Uiso 1 1 calc GR
H21C H 0.400685 -0.169466 0.133499 0.088 Uiso 1 1 calc GR
C20 C 1.2290(3) 0.13608(19) -0.02633(10) 0.0545(5) Uani 1 1 d .
H20A H 1.259705 0.131196 -0.069983 0.082 Uiso 1 1 calc GR
H20B H 1.324130 0.111237 -0.001056 0.082 Uiso 1 1 calc GR
H20C H 1.204041 0.208631 -0.015917 0.082 Uiso 1 1 calc GR
C22 C 0.7452(4) -0.1898(2) 0.15671(12) 0.0706(7) Uani 1 1 d .
H22A H 0.677237 -0.252258 0.164842 0.106 Uiso 1 1 calc GR
H22B H 0.764012 -0.152122 0.195336 0.106 Uiso 1 1 calc GR
H22C H 0.855272 -0.209919 0.139006 0.106 Uiso 1 1 calc GR

loop_
_atom_site_aniso_label
_atom_site_aniso_U_11
_atom_site_aniso_U_22
_atom_site_aniso_U_33
_atom_site_aniso_U_23
_atom_site_aniso_U_13
_atom_site_aniso_U_12
O1 0.0387(5) 0.0299(5) 0.0351(5) -0.0026(4) -0.0040(5) 0.0011(4)
O2 0.0346(5) 0.0378(6) 0.0394(5) 0.0025(5) -0.0081(5) -0.0067(5)
O3 0.0540(7) 0.0405(6) 0.0421(6) 0.0043(5) -0.0070(6) 0.0017(5)
O4 0.0637(8) 0.0350(6) 0.0422(6) -0.0098(5) 0.0020(6) -0.0125(6)
O5 0.0541(7) 0.0488(7) 0.0417(7) -0.0146(5) 0.0006(6) -0.0037(6)
O6 0.0643(9) 0.0426(7) 0.0640(8) 0.0108(6) -0.0107(7) -0.0141(7)
C3 0.0347(7) 0.0366(7) 0.0294(6) -0.0017(6) 0.0005(6) -0.0006(6)
C4 0.0343(8) 0.0467(8) 0.0308(7) -0.0043(6) -0.0014(6) -0.0002(7)
O9 0.0836(11) 0.0330(6) 0.0563(8) -0.0031(6) 0.0106(8) -0.0109(6)
C7 0.0308(7) 0.0313(7) 0.0362(7) -0.0043(6) -0.0051(6) -0.0023(6)
C1 0.0467(9) 0.0388(8) 0.0358(8) -0.0006(6) -0.0013(7) -0.0015(7)
C2 0.0372(8) 0.0354(7) 0.0334(7) -0.0013(6) 0.0001(6) -0.0021(6)
C5 0.0419(8) 0.0494(9) 0.0315(8) -0.0032(7) -0.0031(7) 0.0042(7)
C15 0.0381(7) 0.0302(7) 0.0355(8) -0.0064(6) -0.0038(6) -0.0015(6)
C14 0.0348(7) 0.0327(7) 0.0353(7) -0.0040(6) -0.0043(6) -0.0023(6)
C16 0.0318(7) 0.0336(7) 0.0343(7) -0.0041(6) -0.0041(6) -0.0021(6)
C13 0.0409(8) 0.0348(8) 0.0443(9) -0.0007(7) 0.0010(7) -0.0046(6)
C9 0.0400(8) 0.0457(9) 0.0418(9) -0.0067(7) -0.0127(7) -0.0016(7)
C19 0.0431(9) 0.0437(8) 0.0430(9) -0.0107(7) 0.0034(7) -0.0050(7)
C12 0.0562(10) 0.0389(8) 0.0380(8) 0.0025(7) -0.0031(7) -0.0036(8)
C8 0.0329(8) 0.0381(8) 0.0425(8) -0.0055(6) -0.0082(6) -0.0007(6)
C10 0.0451(9) 0.0472(9) 0.0390(8) -0.0001(7) -0.0112(7) 0.0043(8)
C17 0.0411(9) 0.0587(11) 0.0544(11) -0.0015(9) -0.0105(8) -0.0070(8)
C6 0.0360(8) 0.0349(7) 0.0427(8) -0.0015(6) -0.0032(6) -0.0058(6)
C11 0.0460(9) 0.0369(8) 0.0335(8) -0.0029(6) -0.0052(6) -0.0002(7)
C18 0.0566(11) 0.0619(11) 0.0446(9) 0.0006(9) -0.0132(9) 0.0115(10)
C21 0.0680(13) 0.0516(11) 0.0566(12) -0.0083(9) 0.0193(10) -0.0148(10)
C20 0.0364(9) 0.0670(12) 0.0602(12) -0.0008(10) -0.0099(8) -0.0102(8)
C22 0.0959(18) 0.0573(12) 0.0588(13) 0.0210(10) -0.0226(13) -0.0092(13)

loop_
_atom_type_symbol
_atom_type_description
_atom_type_scat_dispersion_real
_atom_type_scat_dispersion_imag
_atom_type_scat_source
C C 0.0181 0.0091 'International Tables Vol C Tables 4.2.6.8 and 6.1.1.4'
H H 0.0000 0.0000 'International Tables Vol C Tables 4.2.6.8 and 6.1.1.4'
O O 0.0492 0.0322 'International Tables Vol C Tables 4.2.6.8 and 6.1.1.4'

loop_
_geom_angle_atom_site_label_1
_geom_angle_atom_site_label_2
_geom_angle_atom_site_label_3
_geom_angle
C14 O1 C11 109.52(11)
C3 O2 C16 117.94(12)
C5 O3 C1 122.81(14)
C15 O4 H4 109.5
C11 O5 H5 109.5
O2 C3 C4 114.32(14)
O2 C3 C2 123.16(14)
C2 C3 C4 122.51(15)
C3 C4 C17 120.11(16)
C5 C4 C3 116.68(15)
C5 C4 C17 123.15(16)
C16 C7 H7 106.4
C16 C7 C8 114.15(13)
C8 C7 H7 106.4
C6 C7 H7 106.4
C6 C7 C16 108.41(12)
C6 C7 C8 114.47(13)
O3 C1 C2 117.61(15)
O6 C1 O3 115.96(16)
O6 C1 C2 126.42(17)
C3 C2 C1 118.52(15)
C3 C2 C6 122.35(14)
C1 C2 C6 119.12(15)
O3 C5 C18 110.60(16)
C4 C5 O3 121.60(15)
C4 C5 C18 127.80(18)
O4 C15 H15 108.5
O4 C15 C14 105.87(13)
O4 C15 C16 108.49(12)
C14 C15 H15 108.5
C16 C15 H15 108.5
C16 C15 C14 116.71(13)
O1 C14 C15 116.27(13)
O1 C14 H14 109.3
O1 C14 C13 104.48(12)
C15 C14 H14 109.3
C13 C14 C15 108.08(13)
C13 C14 H14 109.3
O2 C16 C7 109.10(12)
O2 C16 C15 103.64(12)
O2 C16 C19 107.70(13)
C15 C16 C7 113.75(12)
C19 C16 C7 112.72(13)
C19 C16 C15 109.37(13)
O9 C13 C14 124.69(17)
O9 C13 C12 127.21(17)
C12 C13 C14 108.02(13)
H9A C9 H9B 107.1
C8 C9 H9A 107.7
C8 C9 H9B 107.7
C10 C9 H9A 107.7
C10 C9 H9B 107.7
C10 C9 C8 118.43(15)
C16 C19 H19A 109.5
C16 C19 H19B 109.5
C16 C19 H19C 109.5
H19A C19 H19B 109.5
H19A C19 H19C 109.5
H19B C19 H19C 109.5
C13 C12 C11 100.33(13)
C13 C12 C21 105.84(16)
C13 C12 C22 113.58(18)
C21 C12 C11 110.93(15)
C22 C12 C11 115.30(18)
C22 C12 C21 110.2(2)
C7 C8 H8 107.4
C9 C8 C7 113.22(14)
C9 C8 H8 107.4
C20 C8 C7 113.48(14)
C20 C8 C9 107.58(14)
C20 C8 H8 107.4
C9 C10 H10A 108.3
C9 C10 H10B 108.3
H10A C10 H10B 107.4
C11 C10 C9 115.90(15)
C11 C10 H10A 108.3
C11 C10 H10B 108.3
C4 C17 H17A 109.5
C4 C17 H17B 109.5
C4 C17 H17C 109.5
H17A C17 H17B 109.5
H17A C17 H17C 109.5
H17B C17 H17C 109.5
C7 C6 H6A 109.7
C7 C6 H6B 109.7
C2 C6 C7 109.82(13)
C2 C6 H6A 109.7
C2 C6 H6B 109.7
H6A C6 H6B 108.2
O1 C11 C12 102.63(13)
O1 C11 C10 110.31(14)
O5 C11 O1 107.84(14)
O5 C11 C12 115.94(15)
O5 C11 C10 106.55(15)
C10 C11 C12 113.41(15)
C5 C18 H18A 109.5
C5 C18 H18B 109.5
C5 C18 H18C 109.5
H18A C18 H18B 109.5
H18A C18 H18C 109.5
H18B C18 H18C 109.5
C12 C21 H21A 109.5
C12 C21 H21B 109.5
C12 C21 H21C 109.5
H21A C21 H21B 109.5
H21A C21 H21C 109.5
H21B C21 H21C 109.5
C8 C20 H20A 109.5
C8 C20 H20B 109.5
C8 C20 H20C 109.5
H20A C20 H20B 109.5
H20A C20 H20C 109.5
H20B C20 H20C 109.5
C12 C22 H22A 109.5
C12 C22 H22B 109.5
C12 C22 H22C 109.5
H22A C22 H22B 109.5
H22A C22 H22C 109.5
H22B C22 H22C 109.5

loop_
_geom_bond_atom_site_label_1
_geom_bond_atom_site_label_2
_geom_bond_distance
O1 C14 1.4197(18)
O1 C11 1.4532(19)
O2 C3 1.3437(19)
O2 C16 1.4677(18)
O3 C1 1.372(2)
O3 C5 1.369(2)
O4 H4 0.8200
O4 C15 1.4332(18)
O5 H5 0.8200
O5 C11 1.377(2)
O6 C1 1.218(2)
C3 C4 1.437(2)
C3 C2 1.366(2)
C4 C5 1.346(3)
C4 C17 1.500(3)
O9 C13 1.210(2)
C7 H7 0.9800
C7 C16 1.554(2)
C7 C8 1.569(2)
C7 C6 1.534(2)
C1 C2 1.423(2)
C2 C6 1.499(2)
C5 C18 1.489(2)
C15 H15 0.9800
C15 C14 1.542(2)
C15 C16 1.531(2)
C14 H14 0.9800
C14 C13 1.529(2)
C16 C19 1.527(2)
C13 C12 1.505(2)
C9 H9A 0.9700
C9 H9B 0.9700
C9 C8 1.550(2)
C9 C10 1.534(3)
C19 H19A 0.9600
C19 H19B 0.9600
C19 H19C 0.9600
C12 C11 1.558(2)
C12 C21 1.537(3)
C12 C22 1.521(3)
C8 H8 0.9800
C8 C20 1.537(3)
C10 H10A 0.9700
C10 H10B 0.9700
C10 C11 1.529(3)
C17 H17A 0.9600
C17 H17B 0.9600
C17 H17C 0.9600
C6 H6A 0.9700
C6 H6B 0.9700
C18 H18A 0.9600
C18 H18B 0.9600
C18 H18C 0.9600
C21 H21A 0.9600
C21 H21B 0.9600
C21 H21C 0.9600
C20 H20A 0.9600
C20 H20B 0.9600
C20 H20C 0.9600
C22 H22A 0.9600
C22 H22B 0.9600
C22 H22C 0.9600

loop_
_geom_torsion_atom_site_label_1
_geom_torsion_atom_site_label_2
_geom_torsion_atom_site_label_3
_geom_torsion_atom_site_label_4
_geom_torsion
O1 C14 C13 O9 -173.74(18)
O1 C14 C13 C12 3.42(18)
O2 C3 C4 C5 176.65(14)
O2 C3 C4 C17 -5.8(2)
O2 C3 C2 C1 179.45(15)
O2 C3 C2 C6 -1.8(2)
O3 C1 C2 C3 4.7(2)
O3 C1 C2 C6 -174.05(15)
O4 C15 C14 O1 -170.49(12)
O4 C15 C14 C13 72.48(15)
O4 C15 C16 O2 62.94(16)
O4 C15 C16 C7 -178.72(13)
O4 C15 C16 C19 -51.70(18)
O6 C1 C2 C3 -176.79(18)
O6 C1 C2 C6 4.5(3)
C3 O2 C16 C7 43.22(17)
C3 O2 C16 C15 164.73(12)
C3 O2 C16 C19 -79.44(16)
C3 C4 C5 O3 3.0(2)
C3 C4 C5 C18 -177.86(17)
C3 C2 C6 C7 -18.3(2)
C4 C3 C2 C1 -0.6(2)
C4 C3 C2 C6 178.12(15)
O9 C13 C12 C11 152.5(2)
O9 C13 C12 C21 -92.1(2)
O9 C13 C12 C22 28.9(3)
C1 O3 C5 C4 1.2(3)
C1 O3 C5 C18 -178.04(16)
C1 C2 C6 C7 160.39(15)
C2 C3 C4 C5 -3.3(2)
C2 C3 C4 C17 174.18(16)
C5 O3 C1 O6 176.17(17)
C5 O3 C1 C2 -5.2(2)
C15 C14 C13 O9 -49.3(2)
C15 C14 C13 C12 127.84(15)
C14 O1 C11 O5 -160.57(13)
C14 O1 C11 C12 -37.69(16)
C14 O1 C11 C10 83.44(16)
C14 C15 C16 O2 -56.46(15)
C14 C15 C16 C7 61.88(18)
C14 C15 C16 C19 -171.10(13)
C14 C13 C12 C11 -24.56(18)
C14 C13 C12 C21 90.86(17)
C14 C13 C12 C22 -148.16(18)
C16 O2 C3 C4 168.39(13)
C16 O2 C3 C2 -11.6(2)
C16 C7 C8 C9 -110.72(16)
C16 C7 C8 C20 126.28(16)
C16 C7 C6 C2 48.08(18)
C16 C15 C14 O1 -49.69(18)
C16 C15 C14 C13 -166.71(13)
C13 C12 C11 O1 36.64(17)
C13 C12 C11 O5 153.90(16)
C13 C12 C11 C10 -82.34(17)
C9 C10 C11 O1 48.7(2)
C9 C10 C11 O5 -68.06(19)
C9 C10 C11 C12 163.20(14)
C8 C7 C16 O2 169.84(13)
C8 C7 C16 C15 54.69(18)
C8 C7 C16 C19 -70.56(18)
C8 C7 C6 C2 176.79(13)
C8 C9 C10 C11 -96.7(2)
C10 C9 C8 C7 82.73(19)
C10 C9 C8 C20 -151.06(16)
C17 C4 C5 O3 -174.38(17)
C17 C4 C5 C18 4.7(3)
C6 C7 C16 O2 -61.27(16)
C6 C7 C16 C15 -176.43(13)
C6 C7 C16 C19 58.32(18)
C6 C7 C8 C9 123.53(16)
C6 C7 C8 C20 0.5(2)
C11 O1 C14 C15 -97.19(15)
C11 O1 C14 C13 21.82(17)
C21 C12 C11 O1 -74.88(17)
C21 C12 C11 O5 42.4(2)
C21 C12 C11 C10 166.14(16)
C22 C12 C11 O1 159.04(19)
C22 C12 C11 O5 -83.7(2)
C22 C12 C11 C10 40.1(2)
